data_4505830
loop_
_publ_author_name
'Price, Christopher P.'
'Grzesiak, Adam L.'
'Lang, Meidong'
'Matzger, Adam J.'

_publ_contact_author_address
;
Department of Chemistry and Department of Macromolecular Science 
and Engineering, 
The University of Michigan, Ann Arbor, Michigan 48109-1055
;
_publ_contact_author_name 'Adam J. Matzger'
_publ_section_title
;
 Polymorphism of Nabumetone
;
_journal_issue 6
_journal_name_full 'Crystal Growth &amp; Design'
_journal_page_first 501
_journal_paper_doi 10.1021/cg0255568
_journal_volume 2
_journal_year 2002
_chemical_formula_sum 'C15 H16 O2'
_chemical_formula_weight 228.28
_space_group_IT_number 14
_symmetry_cell_setting monoclinic
_symmetry_space_group_name_Hall '-P 2ybc'
_symmetry_space_group_name_H-M 'P 1 21/c 1'
_atom_sites_solution_hydrogens difmap
_atom_sites_solution_primary direct
_atom_sites_solution_secondary difmap
_audit_creation_method SHELXL-97
_cell_angle_alpha 90.00
_cell_angle_beta 91.860(4)
_cell_angle_gamma 90.00
_cell_formula_units_Z 4
_cell_length_a 26.902(6)
_cell_length_b 5.8844(13)
_cell_length_c 7.8965(18)
_cell_measurement_reflns_used 6960
_cell_measurement_temperature 158(2)
_cell_measurement_theta_max 28.29
_cell_measurement_theta_min 3.54
_cell_volume 1249.4(5)
_computing_cell_refinement 'Bruker SMART'
_computing_data_collection 'Bruker SMART'
_computing_data_reduction 'Bruker SHELXTL'
_computing_molecular_graphics 'Bruker SHELXTL'
_computing_publication_material 'Bruker SHELXTL'
_computing_structure_refinement 'Bruker SHELXTL'
_computing_structure_solution 'Bruker SHELXTL'
_diffrn_ambient_temperature 158(2)
_diffrn_detector_area_resol_mean 0.75
_diffrn_measured_fraction_theta_full 0.997
_diffrn_measured_fraction_theta_max 0.997
_diffrn_measurement_device_type 'CCD area detector'
_diffrn_measurement_method 'phi and omega scans'
_diffrn_radiation_monochromator graphite
_diffrn_radiation_source 'fine-focus sealed tube'
_diffrn_radiation_type MoK\a
_diffrn_radiation_wavelength 0.71073
_diffrn_reflns_av_R_equivalents 0.0339
_diffrn_reflns_av_sigmaI/netI 0.0234
_diffrn_reflns_limit_h_max 35
_diffrn_reflns_limit_h_min -35
_diffrn_reflns_limit_k_max 7
_diffrn_reflns_limit_k_min -7
_diffrn_reflns_limit_l_max 10
_diffrn_reflns_limit_l_min -10
_diffrn_reflns_number 16033
_diffrn_reflns_theta_full 28.32
_diffrn_reflns_theta_max 28.32
_diffrn_reflns_theta_min 3.54
_exptl_absorpt_coefficient_mu 0.079
_exptl_absorpt_correction_type none
_exptl_crystal_colour colorless
_exptl_crystal_density_diffrn 1.214
_exptl_crystal_density_method 'not measured'
_exptl_crystal_description plate
_exptl_crystal_F_000 488
_exptl_crystal_size_max 0.04
_exptl_crystal_size_mid 0.68
_exptl_crystal_size_min 0.68
_refine_diff_density_max 0.373
_refine_diff_density_min -0.175
_refine_diff_density_rms 0.041
_refine_ls_extinction_method none
_refine_ls_goodness_of_fit_ref 1.038
_refine_ls_hydrogen_treatment refall
_refine_ls_matrix_type full
_refine_ls_number_parameters 218
_refine_ls_number_reflns 3107
_refine_ls_number_restraints 0
_refine_ls_restrained_S_all 1.038
_refine_ls_R_factor_all 0.0531
_refine_ls_R_factor_gt 0.0421
_refine_ls_shift/su_max 0.000
_refine_ls_shift/su_mean 0.000
_refine_ls_structure_factor_coef Fsqd
_refine_ls_weighting_details 'calc w=1/[\s^2^(Fo^2^)+(0.0724P)^2^+0.2238P] where P=(Fo^2^+2Fc^2^)/3'
_refine_ls_weighting_scheme calc
_refine_ls_wR_factor_gt 0.1156
_refine_ls_wR_factor_ref 0.1246
_reflns_number_gt 2528
_reflns_number_total 3107
_reflns_threshold_expression >2sigma(I)
_cod_data_source_file cg0255568-2_s2.cif
_cod_data_source_block formII
_cod_depositor_comments
;
The following automatic conversions were performed:

'_symmetry_cell_setting' value 'Monoclinic' changed to 'monoclinic'
according to /home/saulius/struct/CIF-dictionaries/cif_core.dic
dictionary named 'cif_core.dic' version 2.4.1 from 2010-06-29.

Automatic conversion script
Id: cif_fix_values 1715 2011-07-08 13:25:40Z adriana 

Obvious syntax errors fixed at the publ_contact_author area miguel
;
_cod_original_sg_symbol_H-M P2(1)/c
_cod_database_code 4505830

loop_
_symmetry_equiv_pos_as_xyz
'x, y, z'
'-x, y+1/2, -z+1/2'
'-x, -y, -z'
'x, -y-1/2, z-1/2'

loop_
_atom_site_label
_atom_site_type_symbol
_atom_site_fract_x
_atom_site_fract_y
_atom_site_fract_z
_atom_site_U_iso_or_equiv
_atom_site_adp_type
_atom_site_occupancy
_atom_site_symmetry_multiplicity
_atom_site_calc_flag
O1 O 0.05061(3) 0.45180(13) 0.39668(10) 0.0277(2) Uani 1 1 d
O2 O 0.42360(4) 0.6223(3) -0.00436(18) 0.0789(4) Uani 1 1 d
C1 C 0.02632(4) 0.2489(2) 0.34074(16) 0.0325(3) Uani 1 1 d
H1A H 0.0248(5) 0.240(3) 0.217(2) 0.042(4) Uiso 1 1 d
H1B H -0.0080(6) 0.262(2) 0.3837(18) 0.038(4) Uiso 1 1 d
H1C H 0.0431(5) 0.113(3) 0.3885(19) 0.042(4) Uiso 1 1 d
C2 C 0.09802(4) 0.48726(17) 0.34402(12) 0.0220(2) Uani 1 1 d
C3 C 0.12478(4) 0.33714(17) 0.24976(11) 0.0211(2) Uani 1 1 d
H3A H 0.1107(4) 0.191(2) 0.2126(15) 0.025(3) Uiso 1 1 d
C4 C 0.17415(4) 0.39393(16) 0.20592(11) 0.0201(2) Uani 1 1 d
C5 C 0.20374(4) 0.24311(17) 0.11167(12) 0.0228(2) Uani 1 1 d
H5A H 0.1902(5) 0.096(2) 0.0768(16) 0.029(3) Uiso 1 1 d
C6 C 0.25083(4) 0.30294(18) 0.06830(13) 0.0264(2) Uani 1 1 d
H6A H 0.2701(5) 0.193(2) 0.0016(18) 0.036(3) Uiso 1 1 d
C7 C 0.27168(4) 0.51507(18) 0.11602(13) 0.0264(2) Uani 1 1 d
C8 C 0.24374(4) 0.66229(17) 0.20942(12) 0.0241(2) Uani 1 1 d
H8A H 0.2569(5) 0.809(2) 0.2435(16) 0.027(3) Uiso 1 1 d
C9 C 0.19489(4) 0.60578(16) 0.25614(11) 0.0209(2) Uani 1 1 d
C10 C 0.16565(4) 0.75653(16) 0.35201(12) 0.0228(2) Uani 1 1 d
H10A H 0.1788(5) 0.903(2) 0.3872(16) 0.027(3) Uiso 1 1 d
C11 C 0.11888(4) 0.69791(17) 0.39618(12) 0.0238(2) Uani 1 1 d
H11A H 0.0982(5) 0.800(2) 0.4622(17) 0.031(3) Uiso 1 1 d
C12 C 0.32347(4) 0.5770(2) 0.06495(16) 0.0344(3) Uani 1 1 d
H12A H 0.3280(6) 0.747(3) 0.0738(19) 0.046(4) Uiso 1 1 d
H12B H 0.3279(6) 0.532(3) -0.055(2) 0.047(4) Uiso 1 1 d
C13 C 0.36363(5) 0.4645(3) 0.17525(18) 0.0409(3) Uani 1 1 d
H13A H 0.3623(7) 0.518(3) 0.293(2) 0.057(5) Uiso 1 1 d
H13B H 0.3590(6) 0.299(3) 0.175(2) 0.059(5) Uiso 1 1 d
C14 C 0.41582(5) 0.5099(3) 0.1193(2) 0.0495(4) Uani 1 1 d
C15 C 0.45696(6) 0.4096(4) 0.2268(3) 0.0709(6) Uani 1 1 d
H15A H 0.4878(9) 0.418(4) 0.177(3) 0.075(6) Uiso 1 1 d
H15B H 0.4486(8) 0.250(4) 0.246(3) 0.087(7) Uiso 1 1 d
H15C H 0.4601(13) 0.492(7) 0.338(5) 0.062(7) Uiso 1 1 d

loop_
_atom_site_aniso_label
_atom_site_aniso_U_11
_atom_site_aniso_U_22
_atom_site_aniso_U_33
_atom_site_aniso_U_23
_atom_site_aniso_U_13
_atom_site_aniso_U_12
O1 0.0234(4) 0.0300(4) 0.0302(4) -0.0028(3) 0.0054(3) 0.0006(3)
O2 0.0388(6) 0.1080(11) 0.0914(9) 0.0400(8) 0.0245(6) 0.0015(6)
C1 0.0279(6) 0.0340(6) 0.0359(6) -0.0039(5) 0.0048(4) -0.0045(4)
C2 0.0227(5) 0.0241(5) 0.0191(4) 0.0024(3) -0.0001(3) 0.0016(3)
C3 0.0250(5) 0.0199(4) 0.0184(4) 0.0001(3) -0.0006(3) 0.0001(3)
C4 0.0252(5) 0.0199(4) 0.0151(4) 0.0012(3) -0.0003(3) 0.0012(3)
C5 0.0286(5) 0.0213(5) 0.0185(4) -0.0003(3) 0.0009(4) 0.0021(4)
C6 0.0290(5) 0.0280(5) 0.0223(5) 0.0006(4) 0.0046(4) 0.0046(4)
C7 0.0251(5) 0.0302(5) 0.0238(5) 0.0046(4) 0.0018(4) 0.0001(4)
C8 0.0271(5) 0.0234(5) 0.0217(5) 0.0022(4) -0.0008(4) -0.0025(4)
C9 0.0257(5) 0.0205(4) 0.0162(4) 0.0021(3) -0.0009(3) 0.0006(3)
C10 0.0298(5) 0.0195(4) 0.0189(4) -0.0005(3) -0.0011(4) 0.0005(4)
C11 0.0295(5) 0.0221(5) 0.0199(4) -0.0011(3) 0.0019(4) 0.0050(4)
C12 0.0277(6) 0.0396(7) 0.0364(6) 0.0055(5) 0.0078(5) -0.0015(4)
C13 0.0259(6) 0.0525(8) 0.0448(7) 0.0068(6) 0.0061(5) 0.0001(5)
C14 0.0287(6) 0.0562(8) 0.0642(9) 0.0049(7) 0.0116(6) 0.0004(6)
C15 0.0272(7) 0.0829(14) 0.1029(16) 0.0186(12) 0.0056(8) 0.0045(8)

loop_
_atom_type_symbol
_atom_type_description
_atom_type_scat_dispersion_real
_atom_type_scat_dispersion_imag
_atom_type_scat_source
C C 0.0033 0.0016 'International Tables Vol C Tables 4.2.6.8 and 6.1.1.4'
H H 0.0000 0.0000 'International Tables Vol C Tables 4.2.6.8 and 6.1.1.4'
O O 0.0106 0.0060 'International Tables Vol C Tables 4.2.6.8 and 6.1.1.4'

loop_
_geom_angle_atom_site_label_1
_geom_angle_atom_site_label_2
_geom_angle_atom_site_label_3
_geom_angle
C2 O1 C1 117.11(8)
O1 C2 C3 125.15(9)
O1 C2 C11 114.13(8)
C3 C2 C11 120.72(9)
C2 C3 C4 119.36(9)
C9 C4 C5 118.32(9)
C9 C4 C3 120.04(9)
C5 C4 C3 121.64(9)
C6 C5 C4 120.65(9)
C5 C6 C7 121.49(10)
C8 C7 C6 118.64(10)
C8 C7 C12 121.10(10)
C6 C7 C12 120.26(10)
C7 C8 C9 121.28(10)
C8 C9 C4 119.61(9)
C8 C9 C10 121.80(9)
C4 C9 C10 118.60(9)
C11 C10 C9 120.73(9)
C10 C11 C2 120.54(9)
C7 C12 C13 112.82(10)
C14 C13 C12 113.98(12)
O2 C14 C15 122.21(14)
O2 C14 C13 121.53(14)
C15 C14 C13 116.25(14)

loop_
_geom_bond_atom_site_label_1
_geom_bond_atom_site_label_2
_geom_bond_distance
O1 C2 1.3703(12)
O1 C1 1.4243(14)
O2 C14 1.203(2)
C2 C3 1.3738(14)
C2 C11 1.4162(14)
C3 C4 1.4231(14)
C4 C9 1.4172(14)
C4 C5 1.4190(13)
C5 C6 1.3692(15)
C6 C7 1.4146(15)
C7 C8 1.3768(15)
C7 C12 1.5076(15)
C8 C9 1.4161(14)
C9 C10 1.4204(14)
C10 C11 1.3611(15)
C12 C13 1.5177(18)
C13 C14 1.5092(18)
C14 C15 1.495(2)

loop_
_cod_related_entry_id
_cod_related_entry_database
_cod_related_entry_code
1 ChemSpider 4256
